data_7128557
loop_
_publ_author_name
'Mokrai, R\'eka'
'Mocanu, Anabella'
'Duffy, Matthew P.'
'Vives, Thomas'
'Caytan, Elsa'
'Dorcet, Vincent'
'Roisnel, Thierry'
'Nyul\'aszi, L\'aszl\'o'
'Benk\>o, Zolt\'an'
'Bouit, Pierre-Antoine'
'Hissler, Muriel'

_publ_section_title
;
 Stereospecific synthesis of chiral P-containing polyaromatics based on
 7-membered P-rings.
;
_journal_issue 59
_journal_name_full 'Chemical communications (Cambridge, England)'
_journal_page_first 7256
_journal_page_last 7259
_journal_paper_doi 10.1039/d1cc02293h
_journal_volume 57
_journal_year 2021
_chemical_absolute_configuration rm/ad/rmad/syn/unk/.
_chemical_compound_source 'synthesis as described'
_chemical_formula_moiety 'C32 H19 O P, C H2 Cl2'
_chemical_formula_sum 'C33 H21 Cl2 O P'
_chemical_formula_weight 535.37
_space_group_crystal_system orthorhombic
_space_group_IT_number 19
_space_group_name_Hall 'P 2ac 2ab'
_space_group_name_H-M_alt 'P 21 21 21'
_atom_sites_solution_hydrogens geom
_atom_sites_solution_primary dual
_atom_sites_solution_secondary difmap
_audit_update_record
;
2019-06-06 deposited with the CCDC.	2021-06-21 downloaded from the CCDC.
;
_cell_angle_alpha 90
_cell_angle_beta 90
_cell_angle_gamma 90
_cell_formula_units_Z 4
_cell_length_a 11.5367(12)
_cell_length_b 14.1314(16)
_cell_length_c 15.3922(19)
_cell_measurement_reflns_used 9896
_cell_measurement_temperature 150(2)
_cell_measurement_theta_max 27.4656
_cell_measurement_theta_min 2.2789
_cell_measurement_wavelength 0.71073
_cell_volume 2509.4(5)
_computing_cell_refinement 'APEX3 (Bruker, 2015)'
_computing_data_collection 'SAINT (Bruker, 2014)'
_computing_data_reduction 'SAINT (Bruker, 2014)'
_computing_molecular_graphics 'SXGRAPH (L. Farrugia, 1999), Mercury (CSD, 2016)'
_computing_publication_material 'CRYSCALC (T. Roisnel, local program, 2019)'
_computing_structure_refinement 'SHELXL-2017_1 (Sheldrick, 2017)'
_computing_structure_solution 'SHELXT (Sheldrick, 2015)'
_diffrn_ambient_temperature 150(2)
_diffrn_detector '(CMOS) PHOTON 100'
_diffrn_detector_area_resol_mean 10.4167
_diffrn_measured_fraction_theta_full 0.999
_diffrn_measured_fraction_theta_max 0.998
_diffrn_measurement_device_type 'D8 VENTURE Bruker AXS'
_diffrn_measurement_method 'rotation images'
_diffrn_radiation_monochromator 'multilayer monochromator'
_diffrn_radiation_probe x-ray
_diffrn_radiation_source 'Incoatec microfocus sealed tube'
_diffrn_radiation_type MoK\a
_diffrn_radiation_wavelength 0.71073
_diffrn_reflns_av_R_equivalents 0.0582
_diffrn_reflns_av_unetI/netI 0.0671
_diffrn_reflns_limit_h_max 14
_diffrn_reflns_limit_h_min -14
_diffrn_reflns_limit_k_max 18
_diffrn_reflns_limit_k_min -14
_diffrn_reflns_limit_l_max 19
_diffrn_reflns_limit_l_min -19
_diffrn_reflns_number 13640
_diffrn_reflns_theta_full 25.242
_diffrn_reflns_theta_max 27.466
_diffrn_reflns_theta_min 2.206
_diffrn_source_current 1.0
_diffrn_source_voltage 50.0
_exptl_absorpt_coefficient_mu 0.349
_exptl_absorpt_correction_T_max 0.949
_exptl_absorpt_correction_T_min 0.650
_exptl_absorpt_correction_type multi-scan
_exptl_absorpt_process_details
;
  [Sheldrick, G.M. (2014). SADABS Bruker AXS Inc., Madison, Wisconsin, USA]
;
_exptl_crystal_colour yellow
_exptl_crystal_density_diffrn 1.417
_exptl_crystal_description prism
_exptl_crystal_F_000 1104
_exptl_crystal_size_max 0.600
_exptl_crystal_size_mid 0.380
_exptl_crystal_size_min 0.150
_refine_diff_density_max 0.334
_refine_diff_density_min -0.579
_refine_diff_density_rms 0.088
_refine_ls_abs_structure_details
;
Flack x determined using 2099 quotients [(I+)-(I-)]/[(I+)+(I-)]
(Parsons, Flack and Wagner, Acta Cryst. B69 (2013) 249-259).
;
_refine_ls_abs_structure_Flack -0.09(5)
_refine_ls_extinction_method none
_refine_ls_goodness_of_fit_ref 1.062
_refine_ls_hydrogen_treatment constr
_refine_ls_matrix_type full
_refine_ls_number_parameters 334
_refine_ls_number_reflns 5698
_refine_ls_number_restraints 0
_refine_ls_restrained_S_all 1.062
_refine_ls_R_factor_all 0.0570
_refine_ls_R_factor_gt 0.0499
_refine_ls_shift/su_max 0.004
_refine_ls_shift/su_mean 0.001
_refine_ls_structure_factor_coef Fsqd
_refine_ls_weighting_details 'w=1/[\s^2^(Fo^2^)+(0.0688P)^2^+1.2820P] where P=(Fo^2^+2Fc^2^)/3'
_refine_ls_weighting_scheme calc
_refine_ls_wR_factor_gt 0.1316
_refine_ls_wR_factor_ref 0.1393
_reflns_Friedel_coverage 0.773
_reflns_Friedel_fraction_full 0.989
_reflns_Friedel_fraction_max 0.987
_reflns_number_gt 5179
_reflns_number_total 5698
_reflns_threshold_expression >2sigma(I)
_cod_data_source_file d1cc02293h2.cif
_cod_data_source_block RM143_2
_cod_depositor_comments 'Adding full bibliography for 7128555--7128561.cif.'
_cod_database_code 7128557

loop_
_space_group_symop_operation_xyz
'x, y, z'
'-x+1/2, -y, z+1/2'
'-x, y+1/2, -z+1/2'
'x+1/2, -y+1/2, -z'

loop_
_atom_site_label
_atom_site_type_symbol
_atom_site_fract_x
_atom_site_fract_y
_atom_site_fract_z
_atom_site_U_iso_or_equiv
_atom_site_adp_type
_atom_site_occupancy
_atom_site_site_symmetry_order
_atom_site_calc_flag
_atom_site_refinement_flags_posn
_atom_site_refinement_flags_adp
_atom_site_refinement_flags_occupancy
_atom_site_disorder_assembly
_atom_site_disorder_group
P1 P 0.57357(8) 0.50626(6) 0.49180(5) 0.0203(2) Uani 1 1 d . . . . .
O1 O 0.6060(2) 0.5598(2) 0.41205(17) 0.0297(6) Uani 1 1 d . . . . .
C1 C 0.6865(3) 0.5022(3) 0.5713(2) 0.0207(7) Uani 1 1 d . . . . .
C2 C 0.7923(3) 0.5461(3) 0.5543(3) 0.0262(8) Uani 1 1 d . . . . .
H2 H 0.806256 0.573966 0.499104 0.031 Uiso 1 1 calc R U . . .
C3 C 0.8774(3) 0.5490(3) 0.6182(3) 0.0300(8) Uani 1 1 d . . . . .
H3 H 0.949816 0.578411 0.606762 0.036 Uiso 1 1 calc R U . . .
C4 C 0.8557(3) 0.5086(3) 0.6987(3) 0.0279(8) Uani 1 1 d . . . . .
H4 H 0.912895 0.512183 0.742977 0.033 Uiso 1 1 calc R U . . .
C5 C 0.7523(3) 0.4634(3) 0.7151(2) 0.0240(7) Uani 1 1 d . . . . .
H5 H 0.739869 0.434699 0.770127 0.029 Uiso 1 1 calc R U . . .
C6 C 0.6648(3) 0.4589(2) 0.6516(2) 0.0191(7) Uani 1 1 d . . . . .
C7 C 0.5573(3) 0.4059(2) 0.6748(2) 0.0174(6) Uani 1 1 d . . . . .
C8 C 0.5797(3) 0.3147(3) 0.7112(2) 0.0234(7) Uani 1 1 d . . . . .
H8 H 0.656790 0.291133 0.710684 0.028 Uiso 1 1 calc R U . . .
C9 C 0.4947(3) 0.2604(3) 0.7464(3) 0.0246(7) Uani 1 1 d . . . . .
H9 H 0.511492 0.197988 0.765457 0.030 Uiso 1 1 calc R U . . .
C10 C 0.3810(3) 0.2970(3) 0.7548(2) 0.0219(7) Uani 1 1 d . . . . .
C11 C 0.2940(3) 0.2450(3) 0.7981(3) 0.0281(8) Uani 1 1 d . . . . .
H11 H 0.309285 0.182376 0.817321 0.034 Uiso 1 1 calc R U . . .
C12 C 0.1877(3) 0.2848(3) 0.8124(2) 0.0282(8) Uani 1 1 d . . . . .
H12 H 0.128260 0.248813 0.839496 0.034 Uiso 1 1 calc R U . . .
C13 C 0.1662(3) 0.3787(3) 0.7871(2) 0.0262(8) Uani 1 1 d . . . . .
H13 H 0.093415 0.406582 0.800468 0.031 Uiso 1 1 calc R U . . .
C14 C 0.2487(3) 0.4315(3) 0.7432(2) 0.0201(7) Uani 1 1 d . . . . .
C15 C 0.3573(3) 0.3892(2) 0.7218(2) 0.0183(6) Uani 1 1 d . . . . .
C16 C 0.4436(3) 0.4395(2) 0.6729(2) 0.0170(6) Uani 1 1 d . . . . .
C17 C 0.4047(3) 0.5258(2) 0.6263(2) 0.0175(6) Uani 1 1 d . . . . .
C18 C 0.3030(3) 0.5739(2) 0.6572(2) 0.0189(7) Uani 1 1 d . . . . .
C19 C 0.2291(3) 0.5311(3) 0.7203(2) 0.0206(7) Uani 1 1 d . . . . .
C20 C 0.1395(3) 0.5843(3) 0.7557(2) 0.0264(8) Uani 1 1 d . . . . .
H20 H 0.093424 0.557786 0.800701 0.032 Uiso 1 1 calc R U . . .
C21 C 0.1155(3) 0.6762(3) 0.7265(3) 0.0310(9) Uani 1 1 d . . . . .
H21 H 0.055234 0.711599 0.753175 0.037 Uiso 1 1 calc R U . . .
C22 C 0.1776(3) 0.7153(3) 0.6601(3) 0.0300(9) Uani 1 1 d . . . . .
H22 H 0.157669 0.776117 0.638521 0.036 Uiso 1 1 calc R U . . .
C23 C 0.2723(3) 0.6647(3) 0.6234(2) 0.0237(7) Uani 1 1 d . . . . .
C24 C 0.3363(3) 0.7024(3) 0.5540(3) 0.0298(8) Uani 1 1 d . . . . .
H24 H 0.318771 0.763799 0.532569 0.036 Uiso 1 1 calc R U . . .
C25 C 0.4245(4) 0.6507(3) 0.5169(2) 0.0276(8) Uani 1 1 d . . . . .
H25 H 0.463432 0.674778 0.467232 0.033 Uiso 1 1 calc R U . . .
C26 C 0.4579(3) 0.5621(2) 0.5517(2) 0.0206(7) Uani 1 1 d . . . . .
C31 C 0.5356(3) 0.3849(3) 0.4681(2) 0.0204(7) Uani 1 1 d . . . . .
C32 C 0.6245(4) 0.3288(3) 0.4354(2) 0.0275(8) Uani 1 1 d . . . . .
H32 H 0.700174 0.354437 0.429275 0.033 Uiso 1 1 calc R U . . .
C33 C 0.6032(4) 0.2357(3) 0.4115(3) 0.0351(9) Uani 1 1 d . . . . .
H33 H 0.664438 0.197229 0.390164 0.042 Uiso 1 1 calc R U . . .
C34 C 0.4922(5) 0.1993(3) 0.4191(3) 0.0407(11) Uani 1 1 d . . . . .
H34 H 0.477226 0.135820 0.402200 0.049 Uiso 1 1 calc R U . . .
C35 C 0.4038(4) 0.2540(3) 0.4507(3) 0.0371(10) Uani 1 1 d . . . . .
H35 H 0.328234 0.227984 0.456248 0.044 Uiso 1 1 calc R U . . .
C36 C 0.4241(4) 0.3480(3) 0.4748(2) 0.0281(8) Uani 1 1 d . . . . .
H36 H 0.362296 0.386269 0.495541 0.034 Uiso 1 1 calc R U . . .
C51 C 0.5829(4) 0.0752(3) 0.6014(3) 0.0358(9) Uani 1 1 d . . . . .
H51A H 0.629947 0.077477 0.655137 0.043 Uiso 1 1 calc R U . . .
H51B H 0.585400 0.138695 0.574307 0.043 Uiso 1 1 calc R U . . .
Cl1 Cl 0.43940(10) 0.04798(10) 0.62845(8) 0.0464(3) Uani 1 1 d . . . . .
Cl2 Cl 0.64407(11) -0.00745(12) 0.52970(10) 0.0592(4) Uani 1 1 d . . . . .

loop_
_atom_site_aniso_label
_atom_site_aniso_U_11
_atom_site_aniso_U_22
_atom_site_aniso_U_33
_atom_site_aniso_U_23
_atom_site_aniso_U_13
_atom_site_aniso_U_12
P1 0.0249(4) 0.0170(4) 0.0190(4) 0.0020(3) 0.0016(3) -0.0001(3)
O1 0.0369(15) 0.0266(13) 0.0256(13) 0.0058(12) 0.0070(11) -0.0012(12)
C1 0.0194(15) 0.0179(15) 0.0248(16) -0.0047(14) 0.0018(12) -0.0002(14)
C2 0.0263(17) 0.0183(16) 0.0341(19) -0.0047(15) 0.0108(15) -0.0013(14)
C3 0.0205(16) 0.0232(17) 0.046(2) -0.0091(17) 0.0073(16) -0.0028(15)
C4 0.0157(15) 0.0297(19) 0.038(2) -0.0079(17) -0.0028(14) 0.0008(15)
C5 0.0188(15) 0.0253(17) 0.0278(17) -0.0014(14) -0.0001(14) 0.0055(14)
C6 0.0166(15) 0.0167(15) 0.0241(16) -0.0030(13) 0.0011(12) 0.0026(13)
C7 0.0162(15) 0.0185(15) 0.0174(14) 0.0005(12) -0.0008(12) 0.0016(13)
C8 0.0212(16) 0.0219(16) 0.0272(16) 0.0063(14) -0.0029(14) 0.0060(14)
C9 0.0250(16) 0.0197(17) 0.0291(18) 0.0087(15) 0.0011(13) 0.0018(14)
C10 0.0227(17) 0.0218(17) 0.0211(16) 0.0026(13) 0.0001(13) -0.0019(14)
C11 0.0305(19) 0.0281(19) 0.0258(19) 0.0056(15) 0.0026(15) -0.0052(16)
C12 0.0260(18) 0.032(2) 0.0264(17) 0.0020(16) 0.0062(14) -0.0058(16)
C13 0.0189(16) 0.034(2) 0.0260(17) -0.0041(16) 0.0023(14) -0.0044(15)
C14 0.0169(15) 0.0241(17) 0.0192(15) -0.0042(13) -0.0011(12) -0.0007(13)
C15 0.0174(14) 0.0209(16) 0.0165(15) -0.0014(13) -0.0015(12) 0.0010(13)
C16 0.0192(15) 0.0160(14) 0.0158(14) -0.0014(12) -0.0037(12) 0.0017(13)
C17 0.0186(14) 0.0153(14) 0.0187(14) -0.0019(12) -0.0038(12) 0.0008(12)
C18 0.0187(15) 0.0175(15) 0.0207(15) -0.0041(13) -0.0072(12) 0.0018(13)
C19 0.0181(15) 0.0233(17) 0.0205(16) -0.0068(13) -0.0052(12) 0.0020(13)
C20 0.0177(16) 0.033(2) 0.0283(18) -0.0091(15) -0.0039(14) 0.0041(15)
C21 0.0229(17) 0.033(2) 0.037(2) -0.0153(18) -0.0085(16) 0.0093(16)
C22 0.0254(18) 0.0251(19) 0.039(2) -0.0096(17) -0.0130(16) 0.0106(16)
C23 0.0253(17) 0.0190(16) 0.0269(17) -0.0054(14) -0.0110(14) 0.0045(14)
C24 0.034(2) 0.0176(17) 0.038(2) 0.0067(16) -0.0061(17) 0.0075(15)
C25 0.037(2) 0.0209(16) 0.0251(17) 0.0075(14) -0.0014(16) 0.0030(16)
C26 0.0223(15) 0.0185(16) 0.0209(16) 0.0016(13) -0.0030(12) 0.0010(13)
C31 0.0258(17) 0.0198(16) 0.0157(15) 0.0024(13) -0.0026(12) -0.0009(14)
C32 0.0314(19) 0.0258(18) 0.0254(17) -0.0050(15) -0.0024(15) 0.0000(16)
C33 0.050(3) 0.0257(19) 0.0293(19) -0.0088(17) -0.0052(18) 0.0057(18)
C34 0.068(3) 0.0217(19) 0.032(2) -0.0055(17) -0.008(2) -0.009(2)
C35 0.045(2) 0.037(2) 0.029(2) -0.0008(18) -0.0061(18) -0.017(2)
C36 0.0291(19) 0.0307(19) 0.0246(17) -0.0021(15) -0.0002(15) -0.0064(16)
C51 0.031(2) 0.045(2) 0.0309(19) 0.0015(18) -0.0100(16) -0.0016(19)
Cl1 0.0380(6) 0.0595(7) 0.0418(6) -0.0008(5) 0.0023(5) -0.0083(6)
Cl2 0.0425(6) 0.0707(9) 0.0644(8) -0.0171(7) 0.0013(6) 0.0123(7)

loop_
_atom_type_symbol
_atom_type_description
_atom_type_scat_dispersion_real
_atom_type_scat_dispersion_imag
_atom_type_scat_source
C C 0.0033 0.0016 'International Tables Vol C Tables 4.2.6.8 and 6.1.1.4'
H H 0.0000 0.0000 'International Tables Vol C Tables 4.2.6.8 and 6.1.1.4'
O O 0.0106 0.0060 'International Tables Vol C Tables 4.2.6.8 and 6.1.1.4'
P P 0.1023 0.0942 'International Tables Vol C Tables 4.2.6.8 and 6.1.1.4'
Cl Cl 0.1484 0.1585 'International Tables Vol C Tables 4.2.6.8 and 6.1.1.4'

loop_
_geom_angle_atom_site_label_1
_geom_angle_atom_site_label_2
_geom_angle_atom_site_label_3
_geom_angle
_geom_angle_site_symmetry_1
_geom_angle_site_symmetry_3
_geom_angle_publ_flag
O1 P1 C1 113.41(17) . . ?
O1 P1 C26 112.67(16) . . ?
C1 P1 C26 101.72(16) . . ?
O1 P1 C31 112.11(16) . . ?
C1 P1 C31 106.49(16) . . ?
C26 P1 C31 109.81(17) . . ?
C2 C1 C6 121.1(3) . . ?
C2 C1 P1 119.7(3) . . ?
C6 C1 P1 119.1(3) . . ?
C3 C2 C1 119.9(4) . . ?
C3 C2 H2 120.1 . . ?
C1 C2 H2 120.1 . . ?
C4 C3 C2 119.5(3) . . ?
C4 C3 H3 120.2 . . ?
C2 C3 H3 120.2 . . ?
C5 C4 C3 120.7(4) . . ?
C5 C4 H4 119.6 . . ?
C3 C4 H4 119.6 . . ?
C4 C5 C6 121.0(4) . . ?
C4 C5 H5 119.5 . . ?
C6 C5 H5 119.5 . . ?
C1 C6 C5 117.7(3) . . ?
C1 C6 C7 125.4(3) . . ?
C5 C6 C7 116.9(3) . . ?
C16 C7 C8 119.0(3) . . ?
C16 C7 C6 127.2(3) . . ?
C8 C7 C6 113.4(3) . . ?
C9 C8 C7 122.4(3) . . ?
C9 C8 H8 118.8 . . ?
C7 C8 H8 118.8 . . ?
C8 C9 C10 120.0(3) . . ?
C8 C9 H9 120.0 . . ?
C10 C9 H9 120.0 . . ?
C11 C10 C9 120.8(3) . . ?
C11 C10 C15 120.5(3) . . ?
C9 C10 C15 118.6(3) . . ?
C12 C11 C10 120.0(4) . . ?
C12 C11 H11 120.0 . . ?
C10 C11 H11 120.0 . . ?
C11 C12 C13 120.2(4) . . ?
C11 C12 H12 119.9 . . ?
C13 C12 H12 119.9 . . ?
C14 C13 C12 121.5(4) . . ?
C14 C13 H13 119.3 . . ?
C12 C13 H13 119.3 . . ?
C13 C14 C15 119.3(3) . . ?
C13 C14 C19 121.8(3) . . ?
C15 C14 C19 118.8(3) . . ?
C14 C15 C10 118.0(3) . . ?
C14 C15 C16 121.5(3) . . ?
C10 C15 C16 120.4(3) . . ?
C7 C16 C15 118.2(3) . . ?
C7 C16 C17 125.1(3) . . ?
C15 C16 C17 116.7(3) . . ?
C26 C17 C18 117.2(3) . . ?
C26 C17 C16 124.4(3) . . ?
C18 C17 C16 118.4(3) . . ?
C19 C18 C23 118.8(3) . . ?
C19 C18 C17 120.8(3) . . ?
C23 C18 C17 120.4(3) . . ?
C20 C19 C18 118.8(3) . . ?
C20 C19 C14 122.7(3) . . ?
C18 C19 C14 118.6(3) . . ?
C19 C20 C21 121.5(4) . . ?
C19 C20 H20 119.2 . . ?
C21 C20 H20 119.2 . . ?
C22 C21 C20 120.8(4) . . ?
C22 C21 H21 119.6 . . ?
C20 C21 H21 119.6 . . ?
C21 C22 C23 119.8(4) . . ?
C21 C22 H22 120.1 . . ?
C23 C22 H22 120.1 . . ?
C24 C23 C22 121.0(3) . . ?
C24 C23 C18 119.2(3) . . ?
C22 C23 C18 119.8(4) . . ?
C25 C24 C23 120.2(3) . . ?
C25 C24 H24 119.9 . . ?
C23 C24 H24 119.9 . . ?
C24 C25 C26 120.9(4) . . ?
C24 C25 H25 119.5 . . ?
C26 C25 H25 119.5 . . ?
C17 C26 C25 121.0(3) . . ?
C17 C26 P1 125.7(3) . . ?
C25 C26 P1 113.2(3) . . ?
C32 C31 C36 119.7(3) . . ?
C32 C31 P1 115.8(3) . . ?
C36 C31 P1 124.4(3) . . ?
C33 C32 C31 120.4(4) . . ?
C33 C32 H32 119.8 . . ?
C31 C32 H32 119.8 . . ?
C34 C33 C32 119.5(4) . . ?
C34 C33 H33 120.2 . . ?
C32 C33 H33 120.2 . . ?
C35 C34 C33 120.6(4) . . ?
C35 C34 H34 119.7 . . ?
C33 C34 H34 119.7 . . ?
C34 C35 C36 120.4(4) . . ?
C34 C35 H35 119.8 . . ?
C36 C35 H35 119.8 . . ?
C31 C36 C35 119.4(4) . . ?
C31 C36 H36 120.3 . . ?
C35 C36 H36 120.3 . . ?
Cl1 C51 Cl2 112.6(3) . . ?
Cl1 C51 H51A 109.1 . . ?
Cl2 C51 H51A 109.1 . . ?
Cl1 C51 H51B 109.1 . . ?
Cl2 C51 H51B 109.1 . . ?
H51A C51 H51B 107.8 . . ?

loop_
_geom_bond_atom_site_label_1
_geom_bond_atom_site_label_2
_geom_bond_distance
_geom_bond_site_symmetry_2
_geom_bond_publ_flag
P1 O1 1.489(3) . ?
P1 C1 1.788(4) . ?
P1 C26 1.804(4) . ?
P1 C31 1.807(4) . ?
C1 C2 1.394(5) . ?
C1 C6 1.401(5) . ?
C2 C3 1.390(6) . ?
C2 H2 0.9500 . ?
C3 C4 1.387(6) . ?
C3 H3 0.9500 . ?
C4 C5 1.377(5) . ?
C4 H4 0.9500 . ?
C5 C6 1.407(5) . ?
C5 H5 0.9500 . ?
C6 C7 1.492(5) . ?
C7 C16 1.395(5) . ?
C7 C8 1.428(5) . ?
C8 C9 1.358(5) . ?
C8 H8 0.9500 . ?
C9 C10 1.415(5) . ?
C9 H9 0.9500 . ?
C10 C11 1.411(5) . ?
C10 C15 1.425(5) . ?
C11 C12 1.366(6) . ?
C11 H11 0.9500 . ?
C12 C13 1.405(6) . ?
C12 H12 0.9500 . ?
C13 C14 1.386(5) . ?
C13 H13 0.9500 . ?
C14 C15 1.426(5) . ?
C14 C19 1.468(5) . ?
C15 C16 1.437(5) . ?
C16 C17 1.485(4) . ?
C17 C26 1.399(5) . ?
C17 C18 1.437(5) . ?
C18 C19 1.427(5) . ?
C18 C23 1.428(5) . ?
C19 C20 1.390(5) . ?
C20 C21 1.401(6) . ?
C20 H20 0.9500 . ?
C21 C22 1.365(6) . ?
C21 H21 0.9500 . ?
C22 C23 1.423(5) . ?
C22 H22 0.9500 . ?
C23 C24 1.404(6) . ?
C24 C25 1.376(6) . ?
C24 H24 0.9500 . ?
C25 C26 1.416(5) . ?
C25 H25 0.9500 . ?
C31 C32 1.390(5) . ?
C31 C36 1.393(5) . ?
C32 C33 1.388(5) . ?
C32 H32 0.9500 . ?
C33 C34 1.386(7) . ?
C33 H33 0.9500 . ?
C34 C35 1.369(7) . ?
C34 H34 0.9500 . ?
C35 C36 1.398(6) . ?
C35 H35 0.9500 . ?
C36 H36 0.9500 . ?
C51 Cl1 1.750(5) . ?
C51 Cl2 1.755(5) . ?
C51 H51A 0.9900 . ?
C51 H51B 0.9900 . ?

loop_
_geom_torsion_atom_site_label_1
_geom_torsion_atom_site_label_2
_geom_torsion_atom_site_label_3
_geom_torsion_atom_site_label_4
_geom_torsion
_geom_torsion_site_symmetry_1
_geom_torsion_site_symmetry_2
_geom_torsion_site_symmetry_3
_geom_torsion_site_symmetry_4
_geom_torsion_publ_flag
O1 P1 C1 C2 -0.6(3) . . . . ?
C26 P1 C1 C2 -121.8(3) . . . . ?
C31 P1 C1 C2 123.2(3) . . . . ?
O1 P1 C1 C6 176.2(3) . . . . ?
C26 P1 C1 C6 54.9(3) . . . . ?
C31 P1 C1 C6 -60.1(3) . . . . ?
C6 C1 C2 C3 -1.3(5) . . . . ?
P1 C1 C2 C3 175.4(3) . . . . ?
C1 C2 C3 C4 -0.4(5) . . . . ?
C2 C3 C4 C5 1.9(6) . . . . ?
C3 C4 C5 C6 -1.6(6) . . . . ?
C2 C1 C6 C5 1.5(5) . . . . ?
P1 C1 C6 C5 -175.2(3) . . . . ?
C2 C1 C6 C7 -176.6(3) . . . . ?
P1 C1 C6 C7 6.7(5) . . . . ?
C4 C5 C6 C1 -0.1(5) . . . . ?
C4 C5 C6 C7 178.2(3) . . . . ?
C1 C6 C7 C16 -57.5(5) . . . . ?
C5 C6 C7 C16 124.4(4) . . . . ?
C1 C6 C7 C8 129.6(4) . . . . ?
C5 C6 C7 C8 -48.6(4) . . . . ?
C16 C7 C8 C9 -2.0(5) . . . . ?
C6 C7 C8 C9 171.6(4) . . . . ?
C7 C8 C9 C10 -5.4(6) . . . . ?
C8 C9 C10 C11 -174.4(4) . . . . ?
C8 C9 C10 C15 3.1(6) . . . . ?
C9 C10 C11 C12 174.2(4) . . . . ?
C15 C10 C11 C12 -3.2(6) . . . . ?
C10 C11 C12 C13 -2.5(6) . . . . ?
C11 C12 C13 C14 3.6(6) . . . . ?
C12 C13 C14 C15 1.1(5) . . . . ?
C12 C13 C14 C19 -177.0(3) . . . . ?
C13 C14 C15 C10 -6.6(5) . . . . ?
C19 C14 C15 C10 171.5(3) . . . . ?
C13 C14 C15 C16 177.2(3) . . . . ?
C19 C14 C15 C16 -4.7(5) . . . . ?
C11 C10 C15 C14 7.7(5) . . . . ?
C9 C10 C15 C14 -169.7(3) . . . . ?
C11 C10 C15 C16 -176.0(3) . . . . ?
C9 C10 C15 C16 6.5(5) . . . . ?
C8 C7 C16 C15 11.4(5) . . . . ?
C6 C7 C16 C15 -161.2(3) . . . . ?
C8 C7 C16 C17 -170.7(3) . . . . ?
C6 C7 C16 C17 16.6(5) . . . . ?
C14 C15 C16 C7 162.4(3) . . . . ?
C10 C15 C16 C7 -13.8(5) . . . . ?
C14 C15 C16 C17 -15.6(4) . . . . ?
C10 C15 C16 C17 168.2(3) . . . . ?
C7 C16 C17 C26 28.3(5) . . . . ?
C15 C16 C17 C26 -153.8(3) . . . . ?
C7 C16 C17 C18 -154.2(3) . . . . ?
C15 C16 C17 C18 23.7(4) . . . . ?
C26 C17 C18 C19 166.2(3) . . . . ?
C16 C17 C18 C19 -11.5(5) . . . . ?
C26 C17 C18 C23 -12.1(5) . . . . ?
C16 C17 C18 C23 170.3(3) . . . . ?
C23 C18 C19 C20 -9.1(5) . . . . ?
C17 C18 C19 C20 172.6(3) . . . . ?
C23 C18 C19 C14 169.1(3) . . . . ?
C17 C18 C19 C14 -9.2(5) . . . . ?
C13 C14 C19 C20 13.7(5) . . . . ?
C15 C14 C19 C20 -164.4(3) . . . . ?
C13 C14 C19 C18 -164.4(3) . . . . ?
C15 C14 C19 C18 17.5(5) . . . . ?
C18 C19 C20 C21 4.5(5) . . . . ?
C14 C19 C20 C21 -173.6(3) . . . . ?
C19 C20 C21 C22 2.0(6) . . . . ?
C20 C21 C22 C23 -3.7(6) . . . . ?
C21 C22 C23 C24 178.8(4) . . . . ?
C21 C22 C23 C18 -1.0(5) . . . . ?
C19 C18 C23 C24 -172.4(3) . . . . ?
C17 C18 C23 C24 5.9(5) . . . . ?
C19 C18 C23 C22 7.4(5) . . . . ?
C17 C18 C23 C22 -174.3(3) . . . . ?
C22 C23 C24 C25 -177.2(3) . . . . ?
C18 C23 C24 C25 2.6(6) . . . . ?
C23 C24 C25 C26 -4.7(6) . . . . ?
C18 C17 C26 C25 10.1(5) . . . . ?
C16 C17 C26 C25 -172.4(3) . . . . ?
C18 C17 C26 P1 -171.1(2) . . . . ?
C16 C17 C26 P1 6.4(5) . . . . ?
C24 C25 C26 C17 -1.9(6) . . . . ?
C24 C25 C26 P1 179.2(3) . . . . ?
O1 P1 C26 C17 176.1(3) . . . . ?
C1 P1 C26 C17 -62.1(3) . . . . ?
C31 P1 C26 C17 50.4(3) . . . . ?
O1 P1 C26 C25 -5.0(3) . . . . ?
C1 P1 C26 C25 116.8(3) . . . . ?
C31 P1 C26 C25 -130.7(3) . . . . ?
O1 P1 C31 C32 64.5(3) . . . . ?
C1 P1 C31 C32 -60.1(3) . . . . ?
C26 P1 C31 C32 -169.4(3) . . . . ?
O1 P1 C31 C36 -110.7(3) . . . . ?
C1 P1 C31 C36 124.7(3) . . . . ?
C26 P1 C31 C36 15.3(4) . . . . ?
C36 C31 C32 C33 -1.7(6) . . . . ?
P1 C31 C32 C33 -177.2(3) . . . . ?
C31 C32 C33 C34 1.2(6) . . . . ?
C32 C33 C34 C35 -0.7(7) . . . . ?
C33 C34 C35 C36 0.8(7) . . . . ?
C32 C31 C36 C35 1.8(6) . . . . ?
P1 C31 C36 C35 176.9(3) . . . . ?
C34 C35 C36 C31 -1.4(6) . . . . ?
